data_4503172
loop_
_publ_author_name
'Lee, Hyang-Yeol'
'Kampf, Jeffery W.'
'Park, Kyo Sung'
'Marsh, E. Neil G.'

_publ_section_title
;
 Covalent Metal&#x2212;Peptide Framework Compounds That Extend in One and
 Two Dimensions
;
_journal_issue 1
_journal_name_full 'Crystal Growth &amp; Design'
_journal_page_first 296
_journal_paper_doi 10.1021/cg700724h
_journal_volume 8
_journal_year 2008
_chemical_absolute_configuration ad
_chemical_formula_moiety 'C36 H66 Cd3 N12 O18'
_chemical_formula_sum 'C36 H66 Cd3 N12 O18'
_chemical_formula_weight 1292.21
_chemical_name_common Cd(Ala2)2
_chemical_name_systematic
;
 ?
;
_space_group_IT_number 18
_symmetry_cell_setting orthorhombic
_symmetry_space_group_name_Hall 'P 2 2ab'
_symmetry_space_group_name_H-M 'P 21 21 2'
_atom_sites_solution_hydrogens geom
_atom_sites_solution_primary direct
_atom_sites_solution_secondary difmap
_audit_creation_method SHELXL-97
_cell_angle_alpha 90.00
_cell_angle_beta 90.00
_cell_angle_gamma 90.00
_cell_formula_units_Z 2
_cell_length_a 13.8710(14)
_cell_length_b 33.898(4)
_cell_length_c 5.4168(6)
_cell_measurement_temperature 258(2)
_cell_volume 2547.0(5)
_computing_cell_refinement 'Bruker SMART'
_computing_data_collection 'Bruker SMART'
_computing_data_reduction 'Bruker SAINT'
_computing_molecular_graphics 'Bruker SHELXTL'
_computing_publication_material 'Bruker SHELXTL'
_computing_structure_refinement 'Bruker SHELXTL'
_computing_structure_solution 'Bruker SHELXTL'
_diffrn_ambient_temperature 258(2)
_diffrn_measured_fraction_theta_full 0.994
_diffrn_measured_fraction_theta_max 0.994
_diffrn_measurement_device_type 'CCD area detector'
_diffrn_measurement_method 'omega scans'
_diffrn_radiation_monochromator graphite
_diffrn_radiation_source 'fine-focus sealed tube'
_diffrn_radiation_type MoK\a
_diffrn_radiation_wavelength 0.71073
_diffrn_reflns_av_R_equivalents 0.0411
_diffrn_reflns_av_sigmaI/netI 0.0395
_diffrn_reflns_limit_h_max 17
_diffrn_reflns_limit_h_min -19
_diffrn_reflns_limit_k_max 46
_diffrn_reflns_limit_k_min -44
_diffrn_reflns_limit_l_max 7
_diffrn_reflns_limit_l_min -7
_diffrn_reflns_number 28530
_diffrn_reflns_theta_full 29.56
_diffrn_reflns_theta_max 29.56
_diffrn_reflns_theta_min 1.20
_exptl_absorpt_coefficient_mu 1.320
_exptl_absorpt_correction_T_max 0.9250
_exptl_absorpt_correction_T_min 0.6928
_exptl_absorpt_correction_type multi-scan
_exptl_absorpt_process_details
;
  Blessing, R. Acta Cryst. (1995) A51 33-38.
  Sheldrick, G.  SADABS (Version 2.10) Bruker/Siemens area
  detector absorption and other corrections, University of
  Gottingen, Germany 2003.
;
_exptl_crystal_colour colorless
_exptl_crystal_density_diffrn 1.685
_exptl_crystal_density_method 'not measured'
_exptl_crystal_description needle
_exptl_crystal_F_000 1308
_exptl_crystal_size_max 0.30
_exptl_crystal_size_mid 0.06
_exptl_crystal_size_min 0.06
_refine_diff_density_max 1.028
_refine_diff_density_min -0.498
_refine_diff_density_rms 0.096
_refine_ls_abs_structure_details 'Flack H D (1983), Acta Cryst. A39, 876-881'
_refine_ls_abs_structure_Flack 0.01(3)
_refine_ls_extinction_method none
_refine_ls_goodness_of_fit_ref 1.076
_refine_ls_hydrogen_treatment constr
_refine_ls_matrix_type full
_refine_ls_number_parameters 312
_refine_ls_number_reflns 7041
_refine_ls_number_restraints 0
_refine_ls_restrained_S_all 1.076
_refine_ls_R_factor_all 0.0433
_refine_ls_R_factor_gt 0.0354
_refine_ls_shift/su_max 0.001
_refine_ls_shift/su_mean 0.000
_refine_ls_structure_factor_coef Fsqd
_refine_ls_weighting_details 'calc w=1/[\s^2^(Fo^2^)+(0.0459P)^2^+0.0000P] where P=(Fo^2^+2Fc^2^)/3'
_refine_ls_weighting_scheme calc
_refine_ls_wR_factor_gt 0.0757
_refine_ls_wR_factor_ref 0.0847
_reflns_number_gt 6323
_reflns_number_total 7041
_reflns_threshold_expression >2sigma(I)
_cod_data_source_file cg700724h-file002.cif
_cod_data_source_block d27cd
_cod_depositor_comments
;
The following automatic conversions were performed:

'_symmetry_cell_setting' value 'Orthorhombic' changed to
'orthorhombic' according to
/home/saulius/struct/CIF-dictionaries/cif_core.dic dictionary named
'cif_core.dic' version 2.4.1 from 2010-06-29.

Automatic conversion script
Id: cif_fix_values 1715 2011-07-08 13:25:40Z adriana 
;
_cod_original_sg_symbol_H-M P2(1)2(1)2
_cod_database_code 4503172

loop_
_symmetry_equiv_pos_as_xyz
'x, y, z'
'-x, -y, z'
'-x+1/2, y+1/2, -z'
'x+1/2, -y+1/2, -z'

loop_
_atom_site_label
_atom_site_type_symbol
_atom_site_fract_x
_atom_site_fract_y
_atom_site_fract_z
_atom_site_U_iso_or_equiv
_atom_site_adp_type
_atom_site_occupancy
_atom_site_symmetry_multiplicity
_atom_site_calc_flag
_atom_site_refinement_flags
Cd1 Cd 0.863127(18) 0.315992(8) 0.32039(5) 0.02469(7) Uani 1 1 d .
Cd2 Cd 0.5000 0.5000 0.63636(7) 0.03010(9) Uani 1 2 d S
C1 C 0.8426(3) 0.39150(11) 0.5058(8) 0.0302(8) Uani 1 1 d .
C2 C 0.8349(3) 0.43172(11) 0.6343(8) 0.0355(9) Uani 1 1 d .
H2A H 0.8147 0.4513 0.5119 0.043 Uiso 1 1 calc R
C3 C 0.9313(3) 0.44448(15) 0.7408(11) 0.0566(15) Uani 1 1 d .
H3A H 0.9243 0.4697 0.8198 0.085 Uiso 1 1 calc R
H3B H 0.9779 0.4465 0.6103 0.085 Uiso 1 1 calc R
H3C H 0.9526 0.4254 0.8595 0.085 Uiso 1 1 calc R
C4 C 0.6713(3) 0.44046(11) 0.7844(7) 0.0280(8) Uani 1 1 d .
C5 C 0.6003(3) 0.43499(13) 0.9942(8) 0.0355(9) Uani 1 1 d .
H5A H 0.6231 0.4509 1.1335 0.043 Uiso 1 1 calc R
C6 C 0.5952(4) 0.39303(17) 1.0797(14) 0.080(2) Uani 1 1 d .
H6A H 0.5497 0.3909 1.2125 0.119 Uiso 1 1 calc R
H6B H 0.6576 0.3847 1.1360 0.119 Uiso 1 1 calc R
H6C H 0.5750 0.3765 0.9453 0.119 Uiso 1 1 calc R
C7 C 0.3407(3) 0.44614(15) 0.4305(9) 0.0446(11) Uani 1 1 d .
C8 C 0.2659(3) 0.43600(12) 0.2359(9) 0.0406(10) Uani 1 1 d .
H8A H 0.2987 0.4242 0.0937 0.049 Uiso 1 1 calc R
C9 C 0.2138(5) 0.47270(16) 0.1515(16) 0.094(3) Uani 1 1 d .
H9A H 0.1668 0.4658 0.0288 0.141 Uiso 1 1 calc R
H9B H 0.2593 0.4909 0.0822 0.141 Uiso 1 1 calc R
H9C H 0.1820 0.4847 0.2899 0.141 Uiso 1 1 calc R
C10 C 0.1421(3) 0.38528(12) 0.1888(9) 0.0377(9) Uani 1 1 d .
C11 C 0.0705(3) 0.35875(12) 0.3264(9) 0.0373(9) Uani 1 1 d .
H11A H 0.0312 0.3757 0.4327 0.045 Uiso 1 1 calc R
C12 C 0.1193(3) 0.32856(15) 0.4901(10) 0.0504(12) Uani 1 1 d .
H12A H 0.0713 0.3128 0.5710 0.076 Uiso 1 1 calc R
H12B H 0.1577 0.3418 0.6118 0.076 Uiso 1 1 calc R
H12C H 0.1598 0.3119 0.3913 0.076 Uiso 1 1 calc R
C13 C 0.6948(3) 0.27827(13) 0.0112(7) 0.0315(9) Uani 1 1 d .
H13A H 0.6513 0.2813 -0.1298 0.038 Uiso 1 1 calc R
C14 C 0.6458(3) 0.29294(10) 0.2477(6) 0.0233(7) Uani 1 1 d .
C15 C 0.7189(4) 0.23449(14) 0.0499(11) 0.0593(16) Uani 1 1 d .
H15A H 0.7499 0.2243 -0.0952 0.089 Uiso 1 1 calc R
H15B H 0.6606 0.2200 0.0801 0.089 Uiso 1 1 calc R
H15C H 0.7613 0.2318 0.1889 0.089 Uiso 1 1 calc R
C16 C 0.4921(3) 0.29752(11) 0.4706(7) 0.0279(7) Uani 1 1 d .
H16A H 0.5329 0.3108 0.5928 0.034 Uiso 1 1 calc R
C17 C 0.4081(3) 0.32488(14) 0.4067(12) 0.0537(14) Uani 1 1 d .
H17A H 0.4326 0.3488 0.3355 0.081 Uiso 1 1 calc R
H17B H 0.3726 0.3310 0.5540 0.081 Uiso 1 1 calc R
H17C H 0.3663 0.3120 0.2905 0.081 Uiso 1 1 calc R
C18 C 0.4540(2) 0.25932(11) 0.5844(7) 0.0251(7) Uani 1 1 d .
O1 O 0.8617(2) 0.36176(7) 0.6368(5) 0.0314(5) Uani 1 1 d .
O2 O 0.8314(2) 0.38941(9) 0.2787(5) 0.0432(8) Uani 1 1 d .
O3 O 0.6456(2) 0.45492(10) 0.5857(5) 0.0469(8) Uani 1 1 d .
O4 O 0.4070(2) 0.46926(9) 0.3630(6) 0.0399(7) Uani 1 1 d .
O5 O 0.3344(4) 0.4317(2) 0.6353(8) 0.116(2) Uani 1 1 d .
O6 O 0.1435(3) 0.38689(12) -0.0341(7) 0.0656(11) Uani 1 1 d .
O7 O 0.69412(18) 0.30573(9) 0.4212(5) 0.0309(6) Uani 1 1 d .
O8 O 0.4644(2) 0.25399(9) 0.8099(6) 0.0394(7) Uani 1 1 d .
O9 O 0.4117(2) 0.23527(8) 0.4434(5) 0.0308(6) Uani 1 1 d .
N1 N 0.7619(2) 0.42968(9) 0.8252(7) 0.0321(7) Uani 1 1 d .
H1A H 0.7778 0.4212 0.9693 0.039 Uiso 1 1 calc R
N2 N 0.5061(3) 0.45045(11) 0.9207(7) 0.0401(8) Uani 1 1 d .
H2B H 0.4761 0.4590 1.0580 0.048 Uiso 1 1 calc R
H2C H 0.4712 0.4302 0.8616 0.048 Uiso 1 1 calc R
N3 N 0.1985(2) 0.40758(11) 0.3356(8) 0.0434(9) Uani 1 1 d .
H3D H 0.1943 0.4048 0.4930 0.052 Uiso 1 1 calc R
N4 N 0.0057(2) 0.33934(10) 0.1520(7) 0.0350(7) Uani 1 1 d .
H4A H -0.0001 0.3141 0.1535 0.042 Uiso 1 1 calc R
H4B H -0.0267 0.3532 0.0479 0.042 Uiso 1 1 calc R
N5 N 0.7839(2) 0.30022(10) -0.0316(6) 0.0278(7) Uani 1 1 d .
H5B H 0.7698 0.3226 -0.1139 0.033 Uiso 1 1 calc R
H5C H 0.8230 0.2857 -0.1279 0.033 Uiso 1 1 calc R
N6 N 0.5505(2) 0.28921(9) 0.2521(5) 0.0264(6) Uani 1 1 d .
H6D H 0.5218 0.2815 0.1199 0.032 Uiso 1 1 calc R

loop_
_atom_site_aniso_label
_atom_site_aniso_U_11
_atom_site_aniso_U_22
_atom_site_aniso_U_33
_atom_site_aniso_U_23
_atom_site_aniso_U_13
_atom_site_aniso_U_12
Cd1 0.01853(10) 0.03011(12) 0.02543(12) 0.00051(11) 0.00024(10) -0.00419(10)
Cd2 0.02809(18) 0.0333(2) 0.0290(2) 0.000 0.000 -0.00272(16)
C1 0.0210(18) 0.031(2) 0.039(2) 0.0034(16) 0.0047(15) 0.0009(14)
C2 0.036(2) 0.0288(19) 0.042(2) 0.0063(17) 0.0104(18) 0.0066(15)
C3 0.040(2) 0.043(3) 0.086(4) -0.019(3) 0.006(3) -0.008(2)
C4 0.0310(18) 0.0236(17) 0.0295(19) -0.0010(14) 0.0019(15) 0.0028(14)
C5 0.033(2) 0.046(2) 0.0270(19) 0.0068(18) 0.0007(17) -0.0094(18)
C6 0.056(3) 0.064(4) 0.118(6) 0.052(4) 0.003(4) 0.001(3)
C7 0.035(2) 0.060(3) 0.039(2) -0.006(2) 0.0061(18) -0.021(2)
C8 0.031(2) 0.037(2) 0.053(3) 0.0012(18) -0.0024(19) -0.0149(18)
C9 0.073(4) 0.051(3) 0.159(7) 0.030(4) -0.049(5) -0.028(3)
C10 0.0239(17) 0.0363(19) 0.053(2) -0.011(2) 0.006(2) -0.0097(16)
C11 0.0283(18) 0.037(2) 0.046(2) -0.013(2) 0.014(2) -0.0106(15)
C12 0.042(3) 0.056(3) 0.053(3) -0.001(2) -0.008(2) -0.015(2)
C13 0.0215(17) 0.051(2) 0.0220(17) -0.0059(17) 0.0004(14) -0.0069(16)
C14 0.0196(16) 0.0296(17) 0.0208(14) 0.0030(12) 0.0031(13) -0.0039(14)
C15 0.057(3) 0.044(3) 0.077(4) -0.022(3) 0.028(3) -0.022(2)
C16 0.0174(16) 0.0331(19) 0.0333(18) -0.0022(15) 0.0037(15) -0.0025(15)
C17 0.036(2) 0.040(3) 0.085(4) 0.015(2) 0.013(3) 0.0063(19)
C18 0.0158(15) 0.0325(19) 0.0271(18) -0.0018(14) 0.0033(13) 0.0027(14)
O1 0.0379(13) 0.0256(12) 0.0308(13) 0.0021(10) 0.0040(14) 0.0002(11)
O2 0.0511(19) 0.0488(18) 0.0298(16) 0.0014(13) -0.0034(13) 0.0169(14)
O3 0.0380(17) 0.071(2) 0.0322(15) 0.0148(15) 0.0043(14) 0.0157(17)
O4 0.0328(14) 0.0457(16) 0.0412(17) -0.0059(14) 0.0033(13) -0.0180(12)
O5 0.090(3) 0.208(6) 0.051(3) 0.034(3) -0.016(2) -0.101(4)
O6 0.066(2) 0.080(3) 0.051(2) -0.0075(19) 0.011(2) -0.044(2)
O7 0.0192(12) 0.0515(17) 0.0221(12) -0.0038(11) -0.0003(10) -0.0073(11)
O8 0.0457(17) 0.0465(16) 0.0260(14) -0.0022(13) -0.0030(13) -0.0080(13)
O9 0.0327(14) 0.0322(14) 0.0276(14) -0.0003(11) -0.0053(11) -0.0075(12)
N1 0.0322(16) 0.0358(16) 0.0284(16) 0.0019(15) 0.0019(15) 0.0089(13)
N2 0.0355(18) 0.044(2) 0.0407(18) 0.0031(15) 0.0085(17) 0.0019(17)
N3 0.0311(17) 0.049(2) 0.051(2) -0.001(2) 0.0009(18) -0.0181(15)
N4 0.0248(14) 0.0349(16) 0.0453(18) -0.0057(15) 0.0066(17) -0.0108(13)
N5 0.0212(14) 0.0417(17) 0.0204(14) 0.0031(13) 0.0034(12) -0.0027(13)
N6 0.0192(14) 0.0363(17) 0.0236(14) 0.0000(12) 0.0000(11) -0.0055(12)

loop_
_atom_type_symbol
_atom_type_description
_atom_type_scat_dispersion_real
_atom_type_scat_dispersion_imag
_atom_type_scat_source
C C 0.0033 0.0016 'International Tables Vol C Tables 4.2.6.8 and 6.1.1.4'
N N 0.0061 0.0033 'International Tables Vol C Tables 4.2.6.8 and 6.1.1.4'
O O 0.0106 0.0060 'International Tables Vol C Tables 4.2.6.8 and 6.1.1.4'
Cd Cd -0.8075 1.2024 'International Tables Vol C Tables 4.2.6.8 and 6.1.1.4'
H H 0.0000 0.0000 'International Tables Vol C Tables 4.2.6.8 and 6.1.1.4'

loop_
_geom_angle_atom_site_label_1
_geom_angle_atom_site_label_2
_geom_angle_atom_site_label_3
_geom_angle
_geom_angle_site_symmetry_1
_geom_angle_site_symmetry_3
O9 Cd1 N5 116.09(11) 4_556 .
O9 Cd1 O1 95.66(9) 4_556 .
N5 Cd1 O1 141.11(11) . .
O9 Cd1 N4 103.37(12) 4_556 1_655
N5 Cd1 N4 99.41(11) . 1_655
O1 Cd1 N4 93.99(10) . 1_655
O9 Cd1 O7 92.87(10) 4_556 .
N5 Cd1 O7 71.78(9) . .
O1 Cd1 O7 85.50(9) . .
N4 Cd1 O7 163.71(11) 1_655 .
O9 Cd1 O2 148.86(10) 4_556 .
N5 Cd1 O2 94.16(11) . .
O1 Cd1 O2 53.58(9) . .
N4 Cd1 O2 77.16(11) 1_655 .
O7 Cd1 O2 89.62(10) . .
O4 Cd2 O4 96.47(15) . 2_665
O4 Cd2 N2 140.69(12) . 2_665
O4 Cd2 N2 97.24(13) 2_665 2_665
O4 Cd2 N2 97.24(13) . .
O4 Cd2 N2 140.69(12) 2_665 .
N2 Cd2 N2 95.03(19) 2_665 .
O4 Cd2 O3 96.14(11) . .
O4 Cd2 O3 75.49(11) 2_665 .
N2 Cd2 O3 122.95(12) 2_665 .
N2 Cd2 O3 66.53(11) . .
O4 Cd2 O3 75.49(11) . 2_665
O4 Cd2 O3 96.14(11) 2_665 2_665
N2 Cd2 O3 66.53(11) 2_665 2_665
N2 Cd2 O3 122.95(12) . 2_665
O3 Cd2 O3 167.62(13) . 2_665
O2 C1 O1 122.5(4) . .
O2 C1 C2 119.5(4) . .
O1 C1 C2 118.0(4) . .
N1 C2 C3 111.0(4) . .
N1 C2 C1 109.2(3) . .
C3 C2 C1 111.4(3) . .
O3 C4 N1 121.9(4) . .
O3 C4 C5 121.0(3) . .
N1 C4 C5 117.2(4) . .
N2 C5 C6 112.4(4) . .
N2 C5 C4 109.4(3) . .
C6 C5 C4 112.3(4) . .
O5 C7 O4 124.5(4) . .
O5 C7 C8 119.5(4) . .
O4 C7 C8 115.9(4) . .
N3 C8 C9 110.6(4) . .
N3 C8 C7 109.5(4) . .
C9 C8 C7 110.6(4) . .
O6 C10 N3 123.7(4) . .
O6 C10 C11 121.5(4) . .
N3 C10 C11 114.7(4) . .
N4 C11 C12 110.5(3) . .
N4 C11 C10 110.4(4) . .
C12 C11 C10 113.1(4) . .
N5 C13 C14 110.0(3) . .
N5 C13 C15 109.3(3) . .
C14 C13 C15 107.2(3) . .
O7 C14 N6 124.1(3) . .
O7 C14 C13 120.6(3) . .
N6 C14 C13 115.2(3) . .
N6 C16 C18 110.8(3) . .
N6 C16 C17 110.9(3) . .
C18 C16 C17 110.0(3) . .
O8 C18 O9 123.7(4) . .
O8 C18 C16 118.7(3) . .
O9 C18 C16 117.6(3) . .
C1 O1 Cd1 96.9(2) . .
C1 O2 Cd1 86.9(2) . .
C4 O3 Cd2 111.9(2) . .
C7 O4 Cd2 121.4(3) . .
C14 O7 Cd1 113.8(2) . .
C18 O9 Cd1 107.0(2) . 4_456
C4 N1 C2 122.0(3) . .
C5 N2 Cd2 118.7(3) . .
C10 N3 C8 121.9(4) . .
C11 N4 Cd1 115.1(2) . 1_455
C13 N5 Cd1 113.4(2) . .
C14 N6 C16 123.2(3) . .

loop_
_geom_bond_atom_site_label_1
_geom_bond_atom_site_label_2
_geom_bond_distance
_geom_bond_site_symmetry_2
Cd1 O9 2.260(3) 4_556
Cd1 N5 2.265(3) .
Cd1 O1 2.312(2) .
Cd1 N4 2.317(3) 1_655
Cd1 O7 2.432(3) .
Cd1 O2 2.537(3) .
Cd2 O4 2.223(3) .
Cd2 O4 2.223(3) 2_665
Cd2 N2 2.280(4) 2_665
Cd2 N2 2.280(4) .
Cd2 O3 2.547(3) .
Cd2 O3 2.547(3) 2_665
C1 O2 1.241(5) .
C1 O1 1.261(5) .
C1 C2 1.535(6) .
C2 N1 1.449(5) .
C2 C3 1.519(6) .
C4 O3 1.235(5) .
C4 N1 1.328(5) .
C4 C5 1.515(5) .
C5 N2 1.464(6) .
C5 C6 1.497(6) .
C7 O5 1.215(6) .
C7 O4 1.262(5) .
C7 C8 1.518(6) .
C8 N3 1.448(5) .
C8 C9 1.510(7) .
C10 O6 1.209(6) .
C10 N3 1.347(5) .
C10 C11 1.533(6) .
C11 N4 1.461(5) .
C11 C12 1.514(7) .
C13 N5 1.460(5) .
C13 C14 1.533(5) .
C13 C15 1.535(6) .
C14 O7 1.233(4) .
C14 N6 1.328(4) .
C16 N6 1.461(5) .
C16 C18 1.528(5) .
C16 C17 1.529(6) .
C18 O8 1.243(5) .
C18 O9 1.263(4) .
O9 Cd1 2.261(3) 4_456
N4 Cd1 2.317(3) 1_455

loop_
_geom_hbond_atom_site_label_D
_geom_hbond_atom_site_label_H
_geom_hbond_atom_site_label_A
_geom_hbond_distance_DH
_geom_hbond_distance_HA
_geom_hbond_distance_DA
_geom_hbond_angle_DHA
_geom_hbond_site_symmetry_A
N1 H1A O2 0.86 2.13 2.971(5) 166.7 1_556
N2 H2B O4 0.90 1.94 2.834(5) 171.4 1_556
N2 H2C O5 0.90 2.26 2.909(6) 128.8 .
N4 H4A O8 0.86 2.37 3.222(4) 172.1 4_456
N5 H5B O1 0.90 2.28 2.957(4) 131.4 1_554
N5 H5C O9 0.90 2.22 3.093(4) 162.7 4
N6 H6D O8 0.86 2.08 2.931(4) 170.3 1_554

loop_
_geom_torsion_atom_site_label_1
_geom_torsion_atom_site_label_2
_geom_torsion_atom_site_label_3
_geom_torsion_atom_site_label_4
_geom_torsion
_geom_torsion_site_symmetry_1
_geom_torsion_site_symmetry_4
O2 C1 C2 N1 123.6(4) . .
O1 C1 C2 N1 -57.6(5) . .
O2 C1 C2 C3 -113.4(5) . .
O1 C1 C2 C3 65.4(5) . .
O3 C4 C5 N2 -2.1(5) . .
N1 C4 C5 N2 176.8(3) . .
O3 C4 C5 C6 123.4(5) . .
N1 C4 C5 C6 -57.6(5) . .
O5 C7 C8 N3 -2.6(8) . .
O4 C7 C8 N3 176.6(4) . .
O5 C7 C8 C9 119.4(7) . .
O4 C7 C8 C9 -61.4(6) . .
O6 C10 C11 N4 -3.4(6) . .
N3 C10 C11 N4 173.5(4) . .
O6 C10 C11 C12 121.0(5) . .
N3 C10 C11 C12 -62.2(5) . .
N5 C13 C14 O7 -31.1(5) . .
C15 C13 C14 O7 87.7(4) . .
N5 C13 C14 N6 151.5(3) . .
C15 C13 C14 N6 -89.7(4) . .
N6 C16 C18 O8 130.5(4) . .
C17 C16 C18 O8 -106.5(5) . .
N6 C16 C18 O9 -51.0(4) . .
C17 C16 C18 O9 71.9(5) . .
O2 C1 O1 Cd1 -0.3(4) . .
C2 C1 O1 Cd1 -179.0(3) . .
O9 Cd1 O1 C1 174.9(2) 4_556 .
N5 Cd1 O1 C1 -39.4(3) . .
N4 Cd1 O1 C1 71.0(2) 1_655 .
O7 Cd1 O1 C1 -92.7(2) . .
O2 Cd1 O1 C1 0.1(2) . .
O1 C1 O2 Cd1 0.3(4) . .
C2 C1 O2 Cd1 179.0(3) . .
O9 Cd1 O2 C1 -10.4(4) 4_556 .
N5 Cd1 O2 C1 156.2(2) . .
O1 Cd1 O2 C1 -0.1(2) . .
N4 Cd1 O2 C1 -105.0(3) 1_655 .
O7 Cd1 O2 C1 84.5(2) . .
N1 C4 O3 Cd2 -152.8(3) . .
C5 C4 O3 Cd2 26.1(5) . .
O4 Cd2 O3 C4 -124.5(3) . .
O4 Cd2 O3 C4 140.4(3) 2_665 .
N2 Cd2 O3 C4 51.1(3) 2_665 .
N2 Cd2 O3 C4 -29.2(3) . .
O3 Cd2 O3 C4 -171.2(3) 2_665 .
O5 C7 O4 Cd2 -17.1(8) . .
C8 C7 O4 Cd2 163.8(3) . .
O4 Cd2 O4 C7 178.3(4) 2_665 .
N2 Cd2 O4 C7 -71.9(4) 2_665 .
N2 Cd2 O4 C7 35.2(4) . .
O3 Cd2 O4 C7 102.3(4) . .
O3 Cd2 O4 C7 -87.0(4) 2_665 .
N6 C14 O7 Cd1 -172.4(3) . .
C13 C14 O7 Cd1 10.5(4) . .
O9 Cd1 O7 C14 -109.3(3) 4_556 .
N5 Cd1 O7 C14 7.2(3) . .
O1 Cd1 O7 C14 155.2(3) . .
N4 Cd1 O7 C14 66.4(5) 1_655 .
O2 Cd1 O7 C14 101.7(3) . .
O8 C18 O9 Cd1 -0.2(5) . 4_456
C16 C18 O9 Cd1 -178.5(2) . 4_456
O3 C4 N1 C2 -4.2(6) . .
C5 C4 N1 C2 176.9(3) . .
C3 C2 N1 C4 142.5(4) . .
C1 C2 N1 C4 -94.3(4) . .
C6 C5 N2 Cd2 -153.2(4) . .
C4 C5 N2 Cd2 -27.7(4) . .
O4 Cd2 N2 C5 122.8(3) . .
O4 Cd2 N2 C5 13.2(4) 2_665 .
N2 Cd2 N2 C5 -94.7(3) 2_665 .
O3 Cd2 N2 C5 29.2(3) . .
O3 Cd2 N2 C5 -159.9(3) 2_665 .
O6 C10 N3 C8 0.5(7) . .
C11 C10 N3 C8 -176.2(4) . .
C9 C8 N3 C10 76.9(6) . .
C7 C8 N3 C10 -161.1(4) . .
C12 C11 N4 Cd1 74.4(4) . 1_455
C10 C11 N4 Cd1 -159.8(3) . 1_455
C14 C13 N5 Cd1 35.7(4) . .
C15 C13 N5 Cd1 -81.8(4) . .
O9 Cd1 N5 C13 60.6(3) 4_556 .
O1 Cd1 N5 C13 -80.8(3) . .
N4 Cd1 N5 C13 170.6(3) 1_655 .
O7 Cd1 N5 C13 -23.5(2) . .
O2 Cd1 N5 C13 -111.7(3) . .
O7 C14 N6 C16 -4.1(6) . .
C13 C14 N6 C16 173.2(3) . .
C18 C16 N6 C14 -107.7(4) . .
C17 C16 N6 C14 129.9(4) . .
